data_1562022
loop_
_publ_author_name
'Jin, Jun-Cheng'
'Tong, Wen-Quan'
'Fu, Ai-Yun'
'Xie, Cheng-Gen'
'Chang, Wen-Gui'
'Wu, Ju'
'Xu, Guang-Nian'
'Zhang, Ya-Nan'
'Li, Jun'
'Li, Yong'
'Yang, Peng-Qi'

_publ_section_title
;
 Four unexpected lanthanide coordination polymers involving in situ
 reaction of solvent N, N-Dimethylformamide
;
_journal_name_full 'Journal of Solid State Chemistry'
_journal_page_first 216
_journal_page_last 221
_journal_paper_doi 10.1016/j.jssc.2014.12.026
_journal_volume 225
_journal_year 2015
_chemical_formula_sum 'C6 H7 Er N2 O8'
_chemical_formula_weight 402.40
_space_group_IT_number 14
_space_group_name_Hall '-P 2ybc'
_space_group_name_H-M_alt 'P 1 21/c 1'
_symmetry_cell_setting monoclinic
_symmetry_space_group_name_H-M 'P 1 21/c 1'
_atom_sites_solution_hydrogens geom
_atom_sites_solution_primary direct
_atom_sites_solution_secondary difmap
_audit_creation_method SHELXL-97
_cell_angle_alpha 90.00
_cell_angle_beta 103.074(2)
_cell_angle_gamma 90.00
_cell_formula_units_Z 4
_cell_length_a 9.742(2)
_cell_length_b 7.2774(16)
_cell_length_c 14.090(3)
_cell_measurement_reflns_used 4096
_cell_measurement_temperature 296(2)
_cell_measurement_theta_max 28.50
_cell_measurement_theta_min 2.32
_cell_volume 973.0(4)
_computing_cell_refinement 'Bruker SAINT'
_computing_data_collection 'Bruker APEX2'
_computing_data_reduction 'Bruker SAINT'
_computing_molecular_graphics 'Bruker SHELXTL'
_computing_publication_material 'Bruker SHELXTL'
_computing_structure_refinement 'SHELXL-97 (Sheldrick, 1997)'
_computing_structure_solution 'SHELXS-97 (Sheldrick, 1990)'
_diffrn_ambient_temperature 296(2)
_diffrn_measured_fraction_theta_full 0.997
_diffrn_measured_fraction_theta_max 0.997
_diffrn_measurement_device_type 'Bruker APEX-II CCD'
_diffrn_measurement_method '\f and \w scans'
_diffrn_radiation_monochromator graphite
_diffrn_radiation_source 'fine-focus sealed tube'
_diffrn_radiation_type MoK\a
_diffrn_radiation_wavelength 0.71073
_diffrn_reflns_av_R_equivalents 0.0174
_diffrn_reflns_av_sigmaI/netI 0.0204
_diffrn_reflns_limit_h_max 11
_diffrn_reflns_limit_h_min -10
_diffrn_reflns_limit_k_max 8
_diffrn_reflns_limit_k_min -8
_diffrn_reflns_limit_l_max 16
_diffrn_reflns_limit_l_min -16
_diffrn_reflns_number 4614
_diffrn_reflns_theta_full 25.09
_diffrn_reflns_theta_max 25.09
_diffrn_reflns_theta_min 2.15
_diffrn_standards_number 0
_exptl_absorpt_coefficient_mu 8.663
_exptl_absorpt_correction_T_max 0.3206
_exptl_absorpt_correction_T_min 0.2207
_exptl_absorpt_correction_type multi-scan
_exptl_absorpt_process_details sadabs
_exptl_crystal_colour colourless
_exptl_crystal_density_diffrn 2.747
_exptl_crystal_density_method 'not measured'
_exptl_crystal_description block
_exptl_crystal_F_000 756
_exptl_crystal_size_max 0.25
_exptl_crystal_size_mid 0.23
_exptl_crystal_size_min 0.17
_refine_diff_density_max 0.636
_refine_diff_density_min -0.869
_refine_diff_density_rms 0.128
_refine_ls_extinction_method none
_refine_ls_goodness_of_fit_ref 1.062
_refine_ls_hydrogen_treatment constr
_refine_ls_matrix_type full
_refine_ls_number_parameters 154
_refine_ls_number_reflns 1725
_refine_ls_number_restraints 0
_refine_ls_restrained_S_all 1.062
_refine_ls_R_factor_all 0.0176
_refine_ls_R_factor_gt 0.0171
_refine_ls_shift/su_max 0.001
_refine_ls_shift/su_mean 0.000
_refine_ls_structure_factor_coef Fsqd
_refine_ls_weighting_details 'calc w=1/[\s^2^(Fo^2^)+(0.0312P)^2^+1.8352P] where P=(Fo^2^+2Fc^2^)/3'
_refine_ls_weighting_scheme calc
_refine_ls_wR_factor_gt 0.0512
_refine_ls_wR_factor_ref 0.0517
_reflns_number_gt 1671
_reflns_number_total 1725
_reflns_threshold_expression >2sigma(I)
_cod_data_source_file JSSC-2015-225-216.cif
_cod_data_source_block 3
_cod_depositor_comments
;
The following automatic conversions were performed:

data item '_symmetry_cell_setting' value 'Monoclinic' was changed to
'monoclinic' in accordance with the built-in table derived from the
CIF Core dictionary named 'cif_core.dic' version 2.4.5 last updated
on 2014-11-21.

Automatic conversion script
Id: cif_fix_values 8369 2020-08-20 11:38:08Z andrius 
;
_cod_original_sg_symbol_H-M P2(1)/c
_cod_database_code 1562022

loop_
_symmetry_equiv_pos_as_xyz
'x, y, z'
'-x, y+1/2, -z+1/2'
'-x, -y, -z'
'x, -y-1/2, z-1/2'

loop_
_atom_site_label
_atom_site_type_symbol
_atom_site_fract_x
_atom_site_fract_y
_atom_site_fract_z
_atom_site_U_iso_or_equiv
_atom_site_adp_type
_atom_site_occupancy
_atom_site_symmetry_multiplicity
_atom_site_calc_flag
_atom_site_refinement_flags
_atom_site_disorder_assembly
_atom_site_disorder_group
Er1 Er 0.282607(16) 0.11932(2) 0.813723(11) 0.01307(9) Uani 1 1 d . . .
O1 O -0.3017(3) 0.3865(3) 0.9787(2) 0.0204(7) Uani 1 1 d . . .
O2 O -0.3004(3) 0.4787(4) 0.8284(2) 0.0266(7) Uani 1 1 d . . .
O3 O -0.1448(3) 0.3536(4) 0.6930(2) 0.0225(6) Uani 1 1 d . . .
O4 O 0.0649(3) 0.2215(4) 0.71622(19) 0.0224(6) Uani 1 1 d . . .
O5 O 0.3328(4) 0.3620(4) 0.7202(3) 0.0373(9) Uani 1 1 d . . .
O6 O 0.4790(3) 0.5455(5) 0.6653(2) 0.0284(7) Uani 1 1 d . . .
O7 O 0.4035(3) 0.3276(4) 0.9313(2) 0.0249(6) Uani 1 1 d . . .
H1W H 0.3669 0.4108 0.9570 0.037 Uiso 1 1 d R . .
H2W H 0.4898 0.3417 0.9399 0.037 Uiso 1 1 d R . .
O8 O 0.3428(3) -0.0386(4) 0.9635(2) 0.0239(6) Uani 1 1 d . . .
H3W H 0.3400 -0.1525 0.9637 0.036 Uiso 1 1 d R . .
H4W H 0.3865 0.0026 1.0166 0.036 Uiso 1 1 d R . .
N1 N 0.1112(3) 0.2175(4) 0.9070(2) 0.0173(7) Uani 1 1 d . . .
N2 N -0.0265(3) 0.2680(5) 1.0080(2) 0.0200(7) Uani 1 1 d . . .
H2 H -0.0553 0.2722 1.0613 0.024 Uiso 1 1 calc R . .
C1 C 0.1013(4) 0.2113(6) 0.9995(3) 0.0225(9) Uani 1 1 d . . .
H1 H 0.1729 0.1730 1.0511 0.027 Uiso 1 1 calc R . .
C2 C -0.1038(4) 0.3182(5) 0.9175(3) 0.0176(8) Uani 1 1 d . . .
C3 C -0.0167(4) 0.2850(5) 0.8554(3) 0.0152(7) Uani 1 1 d . . .
C4 C -0.2457(4) 0.4000(5) 0.9060(3) 0.0162(8) Uani 1 1 d . . .
C5 C -0.0354(4) 0.2903(5) 0.7477(3) 0.0143(7) Uani 1 1 d . . .
C6 C 0.4112(4) 0.4965(6) 0.7266(3) 0.0262(9) Uani 1 1 d . . .
H6 H 0.4211 0.5684 0.7823 0.031 Uiso 1 1 calc R . .

loop_
_atom_site_aniso_label
_atom_site_aniso_U_11
_atom_site_aniso_U_22
_atom_site_aniso_U_33
_atom_site_aniso_U_23
_atom_site_aniso_U_13
_atom_site_aniso_U_12
Er1 0.01242(13) 0.01582(13) 0.01131(12) -0.00101(5) 0.00343(8) -0.00026(5)
O1 0.0255(16) 0.0218(16) 0.0180(16) 0.0040(10) 0.0132(13) 0.0027(10)
O2 0.0217(15) 0.0378(18) 0.0222(15) 0.0151(13) 0.0090(12) 0.0088(13)
O3 0.0238(16) 0.0298(15) 0.0124(14) 0.0020(11) 0.0013(12) 0.0092(12)
O4 0.0213(14) 0.0354(17) 0.0120(13) 0.0026(12) 0.0066(11) 0.0099(12)
O5 0.045(2) 0.0347(19) 0.0308(19) 0.0075(14) 0.0047(16) -0.0203(15)
O6 0.0193(15) 0.0441(19) 0.0224(15) 0.0099(14) 0.0062(12) -0.0078(13)
O7 0.0192(14) 0.0274(15) 0.0302(17) -0.0151(13) 0.0100(12) -0.0002(12)
O8 0.0277(15) 0.0205(15) 0.0195(15) 0.0034(11) -0.0032(12) -0.0041(12)
N1 0.0147(15) 0.0243(17) 0.0127(16) 0.0012(13) 0.0024(12) 0.0023(13)
N2 0.0230(17) 0.0286(18) 0.0097(15) 0.0015(13) 0.0062(13) 0.0063(14)
C1 0.021(2) 0.030(2) 0.015(2) 0.0019(16) 0.0004(16) 0.0045(17)
C2 0.0190(19) 0.0208(19) 0.0133(18) 0.0015(15) 0.0041(15) 0.0032(16)
C3 0.0145(18) 0.0195(19) 0.0111(18) 0.0028(14) 0.0016(14) 0.0016(14)
C4 0.016(2) 0.0164(19) 0.018(2) -0.0009(15) 0.0066(16) 0.0024(14)
C5 0.0179(19) 0.0150(17) 0.0104(17) 0.0014(14) 0.0040(15) -0.0003(14)
C6 0.026(2) 0.031(2) 0.021(2) 0.0032(18) 0.0042(17) -0.0016(18)

loop_
_atom_type_symbol
_atom_type_description
_atom_type_scat_dispersion_real
_atom_type_scat_dispersion_imag
_atom_type_scat_source
C C 0.0033 0.0016 'International Tables Vol C Tables 4.2.6.8 and 6.1.1.4'
H H 0.0000 0.0000 'International Tables Vol C Tables 4.2.6.8 and 6.1.1.4'
N N 0.0061 0.0033 'International Tables Vol C Tables 4.2.6.8 and 6.1.1.4'
O O 0.0106 0.0060 'International Tables Vol C Tables 4.2.6.8 and 6.1.1.4'
Er Er -0.2586 4.9576 'International Tables Vol C Tables 4.2.6.8 and 6.1.1.4'

loop_
_geom_angle_atom_site_label_1
_geom_angle_atom_site_label_2
_geom_angle_atom_site_label_3
_geom_angle
_geom_angle_site_symmetry_1
_geom_angle_site_symmetry_3
O2 Er1 O5 77.06(12) 2_546 .
O2 Er1 O6 74.83(10) 2_546 2_646
O5 Er1 O6 85.16(13) . 2_646
O2 Er1 O3 75.63(10) 2_546 2_546
O5 Er1 O3 142.86(11) . 2_546
O6 Er1 O3 111.05(12) 2_646 2_546
O2 Er1 O7 141.08(10) 2_546 .
O5 Er1 O7 76.92(12) . .
O6 Er1 O7 74.58(10) 2_646 .
O3 Er1 O7 138.61(10) 2_546 .
O2 Er1 O8 120.81(11) 2_546 .
O5 Er1 O8 146.88(11) . .
O6 Er1 O8 74.68(11) 2_646 .
O3 Er1 O8 70.02(10) 2_546 .
O7 Er1 O8 72.57(10) . .
O2 Er1 O4 82.43(10) 2_546 .
O5 Er1 O4 73.03(12) . .
O6 Er1 O4 151.50(10) 2_646 .
O3 Er1 O4 78.83(10) 2_546 .
O7 Er1 O4 116.44(10) . .
O8 Er1 O4 132.87(10) . .
O2 Er1 N1 142.55(10) 2_546 .
O5 Er1 N1 109.81(12) . .
O6 Er1 N1 140.95(10) 2_646 .
O3 Er1 N1 79.00(11) 2_546 .
O7 Er1 N1 74.24(10) . .
O8 Er1 N1 73.99(10) . .
O4 Er1 N1 65.85(10) . .
C4 O2 Er1 150.8(3) . 2_556
C5 O3 Er1 136.7(3) . 2_556
C5 O4 Er1 125.6(2) . .
C6 O5 Er1 140.3(3) . .
C6 O6 Er1 129.9(3) . 2_656
Er1 O7 H1W 125.7 . .
Er1 O7 H2W 120.8 . .
H1W O7 H2W 111.7 . .
Er1 O8 H3W 119.3 . .
Er1 O8 H4W 127.2 . .
H3W O8 H4W 111.7 . .
C1 N1 C3 105.7(3) . .
C1 N1 Er1 136.4(3) . .
C3 N1 Er1 117.6(2) . .
C1 N2 C2 108.9(3) . .
C1 N2 H2 125.6 . .
C2 N2 H2 125.6 . .
N1 C1 N2 110.6(3) . .
N1 C1 H1 124.7 . .
N2 C1 H1 124.7 . .
C3 C2 N2 104.8(3) . .
C3 C2 C4 134.3(4) . .
N2 C2 C4 120.7(3) . .
C2 C3 N1 110.0(3) . .
C2 C3 C5 134.1(3) . .
N1 C3 C5 115.6(3) . .
O2 C4 O1 124.6(4) . .
O2 C4 C2 119.1(4) . .
O1 C4 C2 116.2(3) . .
O3 C5 O4 123.2(3) . .
O3 C5 C3 121.8(3) . .
O4 C5 C3 114.9(3) . .
O5 C6 O6 126.2(4) . .
O5 C6 H6 116.9 . .
O6 C6 H6 116.9 . .

loop_
_geom_bond_atom_site_label_1
_geom_bond_atom_site_label_2
_geom_bond_distance
_geom_bond_site_symmetry_2
Er1 O2 2.290(3) 2_546
Er1 O5 2.321(3) .
Er1 O6 2.336(3) 2_646
Er1 O3 2.344(3) 2_546
Er1 O7 2.355(3) .
Er1 O8 2.358(3) .
Er1 O4 2.371(3) .
Er1 N1 2.453(3) .
O1 C4 1.269(5) .
O2 C4 1.242(5) .
O2 Er1 2.290(3) 2_556
O3 C5 1.253(5) .
O3 Er1 2.344(3) 2_556
O4 C5 1.264(4) .
O5 C6 1.232(5) .
O6 C6 1.253(5) .
O6 Er1 2.336(3) 2_656
O7 H1W 0.8260 .
O7 H2W 0.8283 .
O8 H3W 0.8291 .
O8 H4W 0.8283 .
N1 C1 1.330(5) .
N1 C3 1.382(5) .
N2 C1 1.342(5) .
N2 C2 1.375(5) .
N2 H2 0.8600 .
C1 H1 0.9300 .
C2 C3 1.371(5) .
C2 C4 1.480(5) .
C3 C5 1.488(5) .
C6 H6 0.9300 .

loop_
_geom_hbond_atom_site_label_D
_geom_hbond_atom_site_label_H
_geom_hbond_atom_site_label_A
_geom_hbond_distance_DH
_geom_hbond_distance_HA
_geom_hbond_distance_DA
_geom_hbond_angle_DHA
_geom_hbond_site_symmetry_A
O8 H4W O8 0.83 2.60 3.055(6) 115.8 3_657
O8 H4W O6 0.83 2.11 2.853(4) 148.4 4_566
O8 H3W O1 0.83 1.96 2.717(4) 151.6 3_557
O7 H2W O1 0.83 2.01 2.830(4) 172.4 1_655
O7 H1W O1 0.83 1.91 2.737(4) 174.0 3_567
N2 H2 O3 0.86 2.40 3.205(4) 155.3 4_566
N2 H2 O4 0.86 2.23 2.868(4) 130.7 4_566

loop_
_geom_torsion_atom_site_label_1
_geom_torsion_atom_site_label_2
_geom_torsion_atom_site_label_3
_geom_torsion_atom_site_label_4
_geom_torsion
_geom_torsion_site_symmetry_1
_geom_torsion_site_symmetry_2
_geom_torsion_site_symmetry_3
_geom_torsion_site_symmetry_4
O2 Er1 O4 C5 164.8(3) 2_546 . . .
O5 Er1 O4 C5 -116.5(3) . . . .
O6 Er1 O4 C5 -158.2(3) 2_646 . . .
O3 Er1 O4 C5 88.0(3) 2_546 . . .
O7 Er1 O4 C5 -51.1(3) . . . .
O8 Er1 O4 C5 39.2(4) . . . .
N1 Er1 O4 C5 5.2(3) . . . .
O2 Er1 O5 C6 -132.8(5) 2_546 . . .
O6 Er1 O5 C6 -57.3(5) 2_646 . . .
O3 Er1 O5 C6 -176.3(4) 2_546 . . .
O7 Er1 O5 C6 18.0(5) . . . .
O8 Er1 O5 C6 -5.3(6) . . . .
O4 Er1 O5 C6 141.3(5) . . . .
N1 Er1 O5 C6 85.6(5) . . . .
O2 Er1 N1 C1 136.4(4) 2_546 . . .
O5 Er1 N1 C1 -129.0(4) . . . .
O6 Er1 N1 C1 -21.5(5) 2_646 . . .
O3 Er1 N1 C1 88.5(4) 2_546 . . .
O7 Er1 N1 C1 -59.6(4) . . . .
O8 Er1 N1 C1 16.3(4) . . . .
O4 Er1 N1 C1 171.1(4) . . . .
O2 Er1 N1 C3 -36.8(4) 2_546 . . .
O5 Er1 N1 C3 57.7(3) . . . .
O6 Er1 N1 C3 165.3(2) 2_646 . . .
O3 Er1 N1 C3 -84.8(3) 2_546 . . .
O7 Er1 N1 C3 127.1(3) . . . .
O8 Er1 N1 C3 -156.9(3) . . . .
O4 Er1 N1 C3 -2.2(3) . . . .
C3 N1 C1 N2 1.1(5) . . . .
Er1 N1 C1 N2 -172.7(3) . . . .
C2 N2 C1 N1 -1.5(5) . . . .
C1 N2 C2 C3 1.2(5) . . . .
C1 N2 C2 C4 -175.3(4) . . . .
N2 C2 C3 N1 -0.5(4) . . . .
C4 C2 C3 N1 175.2(4) . . . .
N2 C2 C3 C5 173.0(4) . . . .
C4 C2 C3 C5 -11.2(8) . . . .
C1 N1 C3 C2 -0.4(5) . . . .
Er1 N1 C3 C2 174.8(3) . . . .
C1 N1 C3 C5 -175.2(3) . . . .
Er1 N1 C3 C5 -0.1(4) . . . .
Er1 O2 C4 O1 159.5(4) 2_556 . . .
Er1 O2 C4 C2 -19.2(8) 2_556 . . .
C3 C2 C4 O2 -10.2(7) . . . .
N2 C2 C4 O2 165.0(4) . . . .
C3 C2 C4 O1 171.1(4) . . . .
N2 C2 C4 O1 -13.7(6) . . . .
Er1 O3 C5 O4 -133.5(3) 2_556 . . .
Er1 O3 C5 C3 48.7(5) 2_556 . . .
Er1 O4 C5 O3 175.1(3) . . . .
Er1 O4 C5 C3 -7.0(5) . . . .
C2 C3 C5 O3 8.9(7) . . . .
N1 C3 C5 O3 -177.8(3) . . . .
C2 C3 C5 O4 -169.0(4) . . . .
N1 C3 C5 O4 4.2(5) . . . .
Er1 O5 C6 O6 135.3(4) . . . .
Er1 O6 C6 O5 -129.6(4) 2_656 . . .
